data_1564121
loop_
_publ_author_name
'Li, Jing'
'Liu, Jinjian'
'Lu, Wenbo'

_publ_section_title
;
 Photochromism and hydrochromism of three complexes based on a new
 viologen 1-(4-carboxybutyl)-4,4&#x2032;-bipyridinium ligand
;
_journal_name_full 'Inorganica Chimica Acta'
_journal_page_first 119921
_journal_paper_doi 10.1016/j.ica.2020.119921
_journal_volume 512
_journal_year 2020
_chemical_formula_moiety 'C15 H27 N2 Ni O7, C9 H3 O6, 5.5(H2 O)'
_chemical_formula_sum 'C24 H41 N2 Ni O18.5'
_chemical_formula_weight 712.30
_space_group_crystal_system monoclinic
_space_group_IT_number 15
_space_group_name_Hall '-C 2yc'
_space_group_name_H-M_alt 'C 1 2/c 1'
_atom_sites_solution_hydrogens geom
_atom_sites_solution_primary direct
_atom_sites_solution_secondary difmap
_cell_angle_alpha 90.00
_cell_angle_beta 117.905(2)
_cell_angle_gamma 90.00
_cell_formula_units_Z 8
_cell_length_a 22.1546(15)
_cell_length_b 13.9895(9)
_cell_length_c 22.906(2)
_cell_measurement_reflns_used 9749
_cell_measurement_temperature 273(2)
_cell_measurement_theta_max 28.29
_cell_measurement_theta_min 2.28
_cell_volume 6273.8(8)
_computing_molecular_graphics
;
O. V. Dolomanov, L. J. Bourhis, R. J. Gildea, J. A. K. Howard and H. Puschmann,
OLEX2: a complete structure solution, refinement and analysis program.
J. Appl. Cryst. (2009). 42, 339-341.
;
_computing_publication_material
;
O. V. Dolomanov, L. J. Bourhis, R. J. Gildea, J. A. K. Howard and H. Puschmann,
OLEX2: a complete structure solution, refinement and analysis program.
J. Appl. Cryst. (2009). 42, 339-341.
;
_computing_structure_refinement
;
XL, G.M. Sheldrick, Acta Cryst.
(2008). A64, 112-122
;
_computing_structure_solution
;
XS, G.M. Sheldrick, Acta Cryst.
(2008). A64, 112-122
;
_diffrn_ambient_temperature 273.15
_diffrn_measured_fraction_theta_full 0.996
_diffrn_measured_fraction_theta_max 0.996
_diffrn_measurement_device_type 'CCD area detector'
_diffrn_measurement_method 'phi and omega scans'
_diffrn_radiation_monochromator graphite
_diffrn_radiation_type MoK\a
_diffrn_radiation_wavelength 0.71073
_diffrn_reflns_av_R_equivalents 0.0285
_diffrn_reflns_av_unetI/netI 0.0209
_diffrn_reflns_limit_h_max 29
_diffrn_reflns_limit_h_min -29
_diffrn_reflns_limit_k_max 18
_diffrn_reflns_limit_k_min -18
_diffrn_reflns_limit_l_max 25
_diffrn_reflns_limit_l_min -30
_diffrn_reflns_number 44439
_diffrn_reflns_theta_full 28.33
_diffrn_reflns_theta_max 28.33
_diffrn_reflns_theta_min 2.30
_diffrn_source 'fine-focus sealed tube'
_exptl_absorpt_coefficient_mu 0.703
_exptl_absorpt_correction_T_max 0.7457
_exptl_absorpt_correction_T_min 0.6369
_exptl_absorpt_correction_type multi-scan
_exptl_absorpt_process_details
;
? was used for absorption correction.
wR2(int) was 0.1271 before and 0.0487 after correction.
The Ratio of minimum to maximum transmission is 0.8541.
The \l/2 correction factor is Not present.
;
_exptl_crystal_colour blue
_exptl_crystal_density_diffrn 1.508
_exptl_crystal_density_meas .
_exptl_crystal_density_method 'not measured'
_exptl_crystal_description block
_exptl_crystal_F_000 3000
_exptl_crystal_size_max 0.5
_exptl_crystal_size_mid 0.4
_exptl_crystal_size_min 0.4
_refine_diff_density_max 2.875
_refine_diff_density_min -0.675
_refine_diff_density_rms 0.114
_refine_ls_extinction_method none
_refine_ls_goodness_of_fit_ref 1.031
_refine_ls_hydrogen_treatment mixed
_refine_ls_matrix_type full
_refine_ls_number_parameters 441
_refine_ls_number_reflns 7807
_refine_ls_number_restraints 0
_refine_ls_restrained_S_all 1.031
_refine_ls_R_factor_all 0.0699
_refine_ls_R_factor_gt 0.0632
_refine_ls_shift/su_max 0.003
_refine_ls_shift/su_mean 0.000
_refine_ls_structure_factor_coef Fsqd
_refine_ls_weighting_details 'calc w=1/[\s^2^(Fo^2^)+(0.1185P)^2^+19.7148P] where P=(Fo^2^+2Fc^2^)/3'
_refine_ls_weighting_scheme calc
_refine_ls_wR_factor_gt 0.1871
_refine_ls_wR_factor_ref 0.1941
_reflns_number_gt 6863
_reflns_number_total 7807
_reflns_threshold_expression >2sigma(I)
_cod_data_source_file ICA-2020-512-119921.cif
_cod_data_source_block Ni
_cod_original_cell_volume 6273.7(8)
_cod_original_formula_sum 'C24 H41 N2 Ni O18.50'
_cod_database_code 1564121
_olex2_refinement_description
;
1. Fixed Uiso
 At 1.2 times of:
  {H3A,H3B} of C3, H18 of C18, {H2A,H2B} of C2, {H4A,H4B} of C4, H13 of C13,
  H9 of C9, H14 of C14, H12 of C12, H7 of C7, H8 of C8, H6 of C6, {H5A,H5B} of
  C5, H24 of C24, H21 of C21, H15 of C15
 At 1.5 times of:
  {H4C,H4D} of O4, {H18A,H18B} of O18, {H6A,H6B} of O6, {H16A,H16B} of O16,
  {H14A,H14B} of O14, {H19A,H19B} of O19, {H5C,H5D} of O5, {H1A,H1B} of O1, H2
  of O2, {H17A,H17B} of O17, {H15A,H15B} of O15, {H13A,H13B} of O13
2. Others
 Fixed Sof: H19A(0.5) H19B(0.5)
3.a Free rotating group:
 O13(H13A,H13B), O15(H15A,H15B), O17(H17A,H17B), O6(H6A,H6B), O1(H1A,H1B),
 O5(H5C,H5D), O19(H19A,H19B), O4(H4C,H4D), O18(H18A,H18B)
3.b Rotating group:
 O14(H14A,H14B), O16(H16A,H16B)
3.c Secondary CH2 refined with riding coordinates:
 C5(H5A,H5B), C2(H2A,H2B), C4(H4A,H4B), C3(H3A,H3B)
3.d Aromatic/amide H refined with riding coordinates:
 C15(H15), C13(H13), C9(H9), C14(H14), C12(H12), C7(H7), C8(H8), C6(H6),
 C24(H24), C21(H21), C18(H18)
3.e Idealised tetrahedral OH refined as rotating group:
 O2(H2)
;

loop_
_space_group_symop_id
_space_group_symop_operation_xyz
1 'x, y, z'
2 '-x, y, -z+1/2'
3 'x+1/2, y+1/2, z'
4 '-x+1/2, y+1/2, -z+1/2'
5 '-x, -y, -z'
6 'x, -y, z-1/2'
7 '-x+1/2, -y+1/2, -z'
8 'x+1/2, -y+1/2, z-1/2'

loop_
_atom_site_label
_atom_site_type_symbol
_atom_site_fract_x
_atom_site_fract_y
_atom_site_fract_z
_atom_site_U_iso_or_equiv
_atom_site_adp_type
_atom_site_occupancy
_atom_site_symmetry_multiplicity
_atom_site_calc_flag
_atom_site_refinement_flags
_atom_site_disorder_assembly
_atom_site_disorder_group
Ni1 Ni 0.465072(16) 0.30999(3) 0.101384(15) 0.02477(13) Uani 1 1 d . . .
O13 O 0.48679(11) 0.42091(18) 0.16697(11) 0.0372(5) Uani 1 1 d G . .
H13A H 0.5239 0.4318 0.2019 0.056 Uiso 1 1 d G . .
H13B H 0.4532 0.4375 0.1731 0.056 Uiso 1 1 d G . .
O15 O 0.36581(10) 0.35762(16) 0.05448(9) 0.0314(4) Uani 1 1 d G . .
H15A H 0.3490 0.3839 0.0166 0.047 Uiso 1 1 d G . .
H15B H 0.3504 0.3851 0.0779 0.047 Uiso 1 1 d G . .
O17 O 0.43216(11) 0.22429(17) 0.15531(11) 0.0354(5) Uani 1 1 d G . .
H17A H 0.3898 0.2106 0.1365 0.053 Uiso 1 1 d G . .
H17B H 0.4546 0.1788 0.1809 0.053 Uiso 1 1 d G . .
N2 N 0.56695(12) 0.26497(18) 0.15157(11) 0.0290(5) Uani 1 1 d . . .
C15 C 0.59827(15) 0.2535(2) 0.21724(14) 0.0323(6) Uani 1 1 d . . .
H15 H 0.5716 0.2530 0.2388 0.039 Uiso 1 1 calc R . .
C11 C 0.70970(14) 0.2444(2) 0.22404(14) 0.0283(5) Uani 1 1 d . . .
C13 C 0.66807(15) 0.2423(2) 0.25466(14) 0.0318(6) Uani 1 1 d . . .
H13 H 0.6872 0.2335 0.3001 0.038 Uiso 1 1 calc R . .
C10 C 0.78519(15) 0.2407(2) 0.26310(15) 0.0312(6) Uani 1 1 d . . .
C9 C 0.81833(16) 0.2523(3) 0.33122(16) 0.0398(7) Uani 1 1 d . . .
H9 H 0.7926 0.2596 0.3534 0.048 Uiso 1 1 calc R . .
C14 C 0.60668(16) 0.2632(3) 0.12202(14) 0.0381(7) Uani 1 1 d . . .
H14 H 0.5858 0.2683 0.0762 0.046 Uiso 1 1 calc R . .
C12 C 0.67723(16) 0.2542(3) 0.15570(15) 0.0383(7) Uani 1 1 d . . .
H12 H 0.7025 0.2547 0.1328 0.046 Uiso 1 1 calc R . .
N1 N 0.92655(17) 0.2476(3) 0.33604(18) 0.0616(10) Uani 1 1 d . . .
C7 C 0.88794(19) 0.2532(4) 0.36633(19) 0.0548(10) Uani 1 1 d . . .
H7 H 0.9087 0.2578 0.4121 0.066 Uiso 1 1 calc R . .
C8 C 0.82618(19) 0.2278(4) 0.23249(19) 0.0549(10) Uani 1 1 d . . .
H8 H 0.8066 0.2174 0.1872 0.066 Uiso 1 1 calc R . .
C6 C 0.8962(2) 0.2308(6) 0.2703(2) 0.0852(19) Uani 1 1 d . . .
H6 H 0.9235 0.2209 0.2500 0.102 Uiso 1 1 calc R . .
C5 C 1.0046(2) 0.2533(5) 0.3750(3) 0.089(2) Uani 1 1 d . . .
H5A H 1.0235 0.2613 0.3447 0.106 Uiso 1 1 calc R . .
H5B H 1.0178 0.3081 0.4043 0.106 Uiso 1 1 calc R . .
O12 O 0.30966(11) 0.4304(2) 0.12994(11) 0.0429(6) Uani 1 1 d . . .
O11 O 0.40509(11) 0.47797(19) 0.21565(11) 0.0400(5) Uani 1 1 d . . .
O9 O 0.31408(11) 0.5682(2) 0.43177(10) 0.0444(6) Uani 1 1 d . . .
O10 O 0.40903(12) 0.5232(2) 0.43111(12) 0.0525(7) Uani 1 1 d . . .
C17 C 0.30430(13) 0.47880(19) 0.22669(13) 0.0248(5) Uani 1 1 d . . .
C24 C 0.23316(13) 0.4780(2) 0.19613(13) 0.0262(5) Uani 1 1 d . . .
H24 H 0.2087 0.4684 0.1507 0.031 Uiso 1 1 calc R . .
C16 C 0.34191(14) 0.4607(2) 0.18744(13) 0.0285(5) Uani 1 1 d . . .
C21 C 0.23530(14) 0.5078(2) 0.30038(13) 0.0271(5) Uani 1 1 d . . .
H21 H 0.2123 0.5166 0.3250 0.032 Uiso 1 1 calc R . .
C22 C 0.19840(13) 0.4913(2) 0.23256(13) 0.0263(5) Uani 1 1 d . . .
O8 O 0.09363(12) 0.4787(2) 0.23579(13) 0.0486(6) Uani 1 1 d . . .
O7 O 0.09033(12) 0.4964(3) 0.13778(12) 0.0567(8) Uani 1 1 d . . .
C19 C 0.30621(13) 0.5110(2) 0.33132(12) 0.0258(5) Uani 1 1 d . . .
C20 C 0.34581(14) 0.5354(2) 0.40368(13) 0.0302(6) Uani 1 1 d . . .
C18 C 0.34034(13) 0.4957(2) 0.29453(13) 0.0263(5) Uani 1 1 d . . .
H18 H 0.3878 0.4967 0.3153 0.032 Uiso 1 1 calc R . .
C23 C 0.12142(14) 0.4892(2) 0.19971(15) 0.0343(6) Uani 1 1 d . . .
C2 C 1.1494(2) 0.1621(4) 0.4219(2) 0.0632(11) Uani 1 1 d . . .
H2A H 1.1460 0.2237 0.4012 0.076 Uiso 1 1 calc R . .
H2B H 1.1276 0.1154 0.3869 0.076 Uiso 1 1 calc R . .
C4 C 1.0315(3) 0.1675(6) 0.4131(4) 0.102(2) Uani 1 1 d . . .
H4A H 1.0200 0.1139 0.3829 0.122 Uiso 1 1 calc R . .
H4B H 1.0089 0.1574 0.4400 0.122 Uiso 1 1 calc R . .
C3 C 1.1113(3) 0.1667(5) 0.4599(3) 0.0812(17) Uani 1 1 d . . .
H3A H 1.1243 0.2240 0.4868 0.097 Uiso 1 1 calc R . .
H3B H 1.1232 0.1120 0.4892 0.097 Uiso 1 1 calc R . .
O2 O 1.25485(18) 0.1380(3) 0.42468(19) 0.0744(10) Uani 1 1 d . . .
H2 H 1.2957 0.1264 0.4470 0.112 Uiso 1 1 calc R . .
C1 C 1.2254(2) 0.1360(3) 0.4620(2) 0.0578(10) Uani 1 1 d . . .
O3 O 1.2520(2) 0.1178(4) 0.5192(2) 0.1046(16) Uani 1 1 d . . .
O6 O -0.04418(13) 0.5192(2) 0.07959(14) 0.0503(6) Uani 1 1 d G . .
H6A H -0.0012 0.5111 0.0994 0.075 Uiso 1 1 d G . .
H6B H -0.0623 0.4853 0.0979 0.075 Uiso 1 1 d G . .
O1 O 1.38150(18) 0.0776(3) 0.46234(16) 0.0696(9) Uani 1 1 d G . .
H1A H 1.3811 0.0610 0.4264 0.104 Uiso 1 1 d G . .
H1B H 1.4122 0.0463 0.4942 0.104 Uiso 1 1 d G . .
O5 O -0.1192(2) 0.4225(4) 0.1354(2) 0.0922(14) Uani 1 1 d G . .
H5C H -0.1515 0.4481 0.1016 0.138 Uiso 1 1 d G . .
H5D H -0.1130 0.4530 0.1698 0.138 Uiso 1 1 d G . .
O19 O 0.5000 0.0888(2) 0.2500 0.0347(6) Uani 1 2 d SG . .
H19A H 0.5266 0.0510 0.2439 0.052 Uiso 0.50 1 d PG . .
H19B H 0.4859 0.0620 0.2747 0.052 Uiso 0.50 1 d PG . .
O14 O 0.49036(11) 0.39421(17) 0.04339(10) 0.0361(5) Uani 1 1 d . . .
H14A H 0.4542 0.4193 0.0125 0.054 Uiso 1 1 d R . .
H14B H 0.5102 0.3606 0.0260 0.054 Uiso 1 1 d R . .
O16 O 0.43703(12) 0.20192(16) 0.03049(11) 0.0384(5) Uani 1 1 d . . .
H16A H 0.4542 0.2129 0.0040 0.058 Uiso 1 1 d R . .
H16B H 0.3929 0.1990 0.0072 0.058 Uiso 1 1 d R . .
O4 O 0.79590(15) 0.3271(3) 0.45998(15) 0.0596(8) Uani 1 1 d G . .
H4C H 0.7690 0.2794 0.4484 0.089 Uiso 1 1 d G . .
H4D H 0.7762 0.3741 0.4346 0.089 Uiso 1 1 d G . .
O18 O 0.29671(15) 0.1677(3) 0.08234(14) 0.0611(8) Uani 1 1 d G . .
H18A H 0.2914 0.1643 0.0432 0.092 Uiso 1 1 d G . .
H18B H 0.2694 0.1291 0.0867 0.092 Uiso 1 1 d G . .

loop_
_atom_site_aniso_label
_atom_site_aniso_U_11
_atom_site_aniso_U_22
_atom_site_aniso_U_33
_atom_site_aniso_U_23
_atom_site_aniso_U_13
_atom_site_aniso_U_12
Ni1 0.02110(19) 0.0343(2) 0.01954(19) 0.00174(12) 0.01003(14) -0.00050(12)
O13 0.0231(9) 0.0537(13) 0.0331(10) -0.0124(9) 0.0116(8) -0.0014(9)
O15 0.0259(9) 0.0463(12) 0.0228(9) 0.0042(8) 0.0119(8) 0.0046(8)
O17 0.0291(10) 0.0478(12) 0.0295(10) 0.0094(9) 0.0139(8) -0.0029(9)
N2 0.0262(11) 0.0361(12) 0.0254(11) 0.0014(9) 0.0126(9) 0.0026(9)
C15 0.0293(13) 0.0429(15) 0.0289(13) 0.0063(11) 0.0171(11) 0.0011(11)
C11 0.0264(13) 0.0291(13) 0.0289(13) 0.0025(10) 0.0125(11) 0.0046(10)
C13 0.0297(14) 0.0408(15) 0.0251(12) 0.0062(11) 0.0130(11) 0.0033(11)
C10 0.0281(13) 0.0332(14) 0.0332(14) 0.0038(11) 0.0150(11) 0.0044(11)
C9 0.0328(15) 0.0520(18) 0.0337(15) 0.0009(13) 0.0149(13) 0.0046(13)
C14 0.0334(15) 0.059(2) 0.0241(13) 0.0027(12) 0.0150(12) 0.0121(14)
C12 0.0326(15) 0.0578(19) 0.0294(14) 0.0022(13) 0.0185(12) 0.0106(13)
N1 0.0337(16) 0.096(3) 0.0514(19) 0.0042(19) 0.0171(14) -0.0002(17)
C7 0.0350(18) 0.088(3) 0.0357(17) 0.0018(18) 0.0121(14) -0.0009(18)
C8 0.0335(17) 0.097(3) 0.0398(18) 0.0009(19) 0.0215(15) 0.0041(19)
C6 0.037(2) 0.177(6) 0.052(2) 0.011(3) 0.0296(19) 0.010(3)
C5 0.041(2) 0.125(5) 0.070(3) 0.016(3) 0.001(2) -0.032(3)
O12 0.0307(11) 0.0733(16) 0.0277(10) -0.0155(10) 0.0161(9) -0.0030(11)
O11 0.0227(10) 0.0699(16) 0.0294(10) -0.0055(10) 0.0139(8) 0.0008(10)
O9 0.0324(11) 0.0749(17) 0.0253(10) -0.0125(10) 0.0131(9) 0.0101(11)
O10 0.0256(11) 0.087(2) 0.0312(11) -0.0248(12) 0.0020(9) 0.0158(12)
C17 0.0220(12) 0.0311(12) 0.0227(11) -0.0032(9) 0.0116(10) 0.0032(9)
C24 0.0216(12) 0.0337(13) 0.0220(11) -0.0042(10) 0.0090(10) 0.0025(10)
C16 0.0238(12) 0.0393(14) 0.0237(12) 0.0001(10) 0.0122(10) 0.0060(10)
C21 0.0236(12) 0.0355(13) 0.0237(12) -0.0046(10) 0.0124(10) 0.0032(10)
C22 0.0180(11) 0.0353(13) 0.0238(12) -0.0039(10) 0.0082(10) 0.0031(9)
O8 0.0249(11) 0.0831(19) 0.0421(13) -0.0021(12) 0.0194(10) 0.0037(11)
O7 0.0217(11) 0.112(2) 0.0303(11) -0.0052(13) 0.0068(9) 0.0029(12)
C19 0.0236(12) 0.0329(13) 0.0195(11) -0.0044(9) 0.0090(10) 0.0040(10)
C20 0.0257(13) 0.0412(15) 0.0207(11) -0.0066(10) 0.0084(10) 0.0056(11)
C18 0.0179(11) 0.0353(13) 0.0236(12) -0.0045(10) 0.0080(9) 0.0040(9)
C23 0.0195(12) 0.0497(17) 0.0322(14) -0.0071(12) 0.0109(11) 0.0022(11)
C2 0.052(2) 0.084(3) 0.055(2) 0.005(2) 0.026(2) 0.008(2)
C4 0.053(3) 0.148(6) 0.111(5) 0.043(5) 0.043(3) 0.031(4)
C3 0.050(3) 0.135(5) 0.058(3) 0.014(3) 0.025(2) 0.012(3)
O2 0.0517(18) 0.097(3) 0.077(2) 0.014(2) 0.0325(17) 0.0122(18)
C1 0.044(2) 0.068(3) 0.057(2) 0.003(2) 0.0199(18) -0.0004(18)
O3 0.065(2) 0.164(5) 0.080(3) 0.039(3) 0.030(2) 0.021(3)
O6 0.0326(12) 0.0628(17) 0.0455(14) -0.0014(12) 0.0099(11) 0.0034(11)
O1 0.0625(19) 0.098(3) 0.0508(16) 0.0162(17) 0.0282(15) 0.0243(18)
O5 0.061(2) 0.136(4) 0.086(3) -0.039(3) 0.040(2) -0.021(2)
O19 0.0307(15) 0.0368(15) 0.0410(16) 0.000 0.0203(13) 0.000
O14 0.0275(10) 0.0499(13) 0.0296(10) 0.0122(9) 0.0122(8) -0.0022(9)
O16 0.0355(12) 0.0460(12) 0.0323(11) -0.0078(9) 0.0147(9) -0.0043(9)
O4 0.0477(16) 0.078(2) 0.0517(16) 0.0158(15) 0.0218(13) 0.0188(14)
O18 0.0447(15) 0.090(2) 0.0427(14) 0.0036(14) 0.0158(12) -0.0266(15)

loop_
_atom_type_symbol
_atom_type_description
_atom_type_scat_dispersion_real
_atom_type_scat_dispersion_imag
_atom_type_scat_source
C C 0.0033 0.0016 'International Tables Vol C Tables 4.2.6.8 and 6.1.1.4'
H H 0.0000 0.0000 'International Tables Vol C Tables 4.2.6.8 and 6.1.1.4'
N N 0.0061 0.0033 'International Tables Vol C Tables 4.2.6.8 and 6.1.1.4'
Ni Ni 0.3393 1.1124 'International Tables Vol C Tables 4.2.6.8 and 6.1.1.4'
O O 0.0106 0.0060 'International Tables Vol C Tables 4.2.6.8 and 6.1.1.4'

loop_
_geom_angle_atom_site_label_1
_geom_angle_atom_site_label_2
_geom_angle_atom_site_label_3
_geom_angle
_geom_angle_site_symmetry_1
_geom_angle_site_symmetry_3
O13 Ni1 O15 87.97(9) . .
O13 Ni1 O17 91.62(10) . .
O13 Ni1 N2 90.13(9) . .
O13 Ni1 O16 176.20(9) . .
O15 Ni1 O17 84.88(9) . .
O15 Ni1 N2 178.09(9) . .
O15 Ni1 O16 88.40(9) . .
O17 Ni1 N2 95.04(9) . .
O17 Ni1 O16 89.15(9) . .
O14 Ni1 O13 89.90(10) . .
O14 Ni1 O15 91.44(8) . .
O14 Ni1 O17 175.96(8) . .
O14 Ni1 N2 88.70(9) . .
O14 Ni1 O16 89.10(10) . .
O16 Ni1 N2 93.50(9) . .
C15 N2 Ni1 120.76(19) . .
C14 N2 Ni1 121.54(19) . .
C14 N2 C15 116.6(2) . .
N2 C15 C13 123.5(3) . .
C13 C11 C10 121.3(3) . .
C12 C11 C13 116.9(3) . .
C12 C11 C10 121.7(3) . .
C15 C13 C11 119.8(3) . .
C9 C10 C11 121.9(3) . .
C9 C10 C8 117.0(3) . .
C8 C10 C11 121.1(3) . .
C7 C9 C10 121.4(3) . .
N2 C14 C12 123.8(3) . .
C14 C12 C11 119.3(3) . .
C7 N1 C6 119.0(3) . .
C7 N1 C5 121.2(4) . .
C6 N1 C5 119.7(4) . .
N1 C7 C9 121.1(3) . .
C6 C8 C10 119.1(4) . .
N1 C6 C8 122.2(4) . .
C4 C5 N1 110.1(5) . .
C24 C17 C16 120.7(2) . .
C24 C17 C18 119.0(2) . .
C18 C17 C16 120.3(2) . .
C22 C24 C17 120.8(2) . .
O12 C16 O11 124.0(3) . .
O12 C16 C17 119.1(2) . .
O11 C16 C17 117.0(2) . .
C19 C21 C22 120.5(2) . .
C24 C22 C21 119.4(2) . .
C24 C22 C23 120.9(2) . .
C21 C22 C23 119.7(2) . .
C21 C19 C20 120.4(2) . .
C18 C19 C21 119.5(2) . .
C18 C19 C20 120.0(2) . .
O9 C20 O10 124.3(3) . .
O9 C20 C19 118.3(2) . .
O10 C20 C19 117.4(2) . .
C19 C18 C17 120.8(2) . .
O8 C23 C22 117.7(3) . .
O8 C23 O7 125.2(3) . .
O7 C23 C22 117.1(3) . .
C3 C2 C1 115.5(4) . .
C5 C4 C3 115.5(6) . .
C2 C3 C4 111.7(5) . .
O2 C1 C2 110.5(4) . .
O3 C1 C2 123.3(4) . .
O3 C1 O2 126.2(4) . .

loop_
_geom_bond_atom_site_label_1
_geom_bond_atom_site_label_2
_geom_bond_distance
_geom_bond_site_symmetry_2
Ni1 O13 2.054(2) .
Ni1 O15 2.055(2) .
Ni1 O17 2.083(2) .
Ni1 N2 2.094(2) .
Ni1 O14 2.040(2) .
Ni1 O16 2.089(2) .
N2 C15 1.339(4) .
N2 C14 1.338(4) .
C15 C13 1.382(4) .
C11 C13 1.396(4) .
C11 C10 1.483(4) .
C11 C12 1.390(4) .
C10 C9 1.388(4) .
C10 C8 1.395(4) .
C9 C7 1.365(5) .
C14 C12 1.387(4) .
N1 C7 1.332(5) .
N1 C6 1.351(6) .
N1 C5 1.533(5) .
C8 C6 1.379(6) .
C5 C4 1.439(9) .
O12 C16 1.243(3) .
O11 C16 1.260(3) .
O9 C20 1.242(3) .
O10 C20 1.250(4) .
C17 C24 1.393(4) .
C17 C16 1.506(3) .
C17 C18 1.395(3) .
C24 C22 1.388(4) .
C21 C22 1.395(4) .
C21 C19 1.389(4) .
C22 C23 1.508(4) .
O8 C23 1.249(4) .
O7 C23 1.258(4) .
C19 C20 1.508(3) .
C19 C18 1.387(3) .
C2 C3 1.469(7) .
C2 C1 1.538(6) .
C4 C3 1.581(7) .
O2 C1 1.295(5) .
C1 O3 1.186(6) .
